data_4350820
loop_
_publ_author_name
'Mohamed Essalhi'
'Midhun Mohan'
'Nour Dissem'
'Najmedinne Ferhi'
'Adela Abidi'
'Thierry Maris'
'Adam Duong'

_publ_section_title
;
 Two different pore architectures of cyamelurate-based metal-organic
 frameworks for highly selective CO2 capture under ambient conditions
;
_journal_name_full 'Inorganic Chemistry Frontiers'
_journal_page_first 1037
_journal_page_last 1048
_journal_paper_doi 10.1039/d2qi02208g
_journal_volume 10
_journal_year 2023
_chemical_formula_moiety 'C6 H14 N7 Nd O10'
_chemical_formula_sum 'C6 H14 N7 Nd O10'
_chemical_formula_weight 488.48
_chemical_name_systematic
;
heptakis(aqua)-(1,3,4,6,7,9,9b-heptaazaphenalene-2,5,8-triolato)-neodymium(iii)
;
_space_group_crystal_system monoclinic
_space_group_IT_number 14
_space_group_name_Hall '-P 2yn'
_space_group_name_H-M_alt 'P 1 21/n 1'
_atom_sites_solution_hydrogens difmap
_atom_sites_solution_primary dual
_audit_creation_date 2019-07-17
_audit_creation_method
;
Olex2 1.2
(compiled 2018.05.29 svn.r3508 for OlexSys, GUI svn.r5506)
;
_cell_angle_alpha 90
_cell_angle_beta 93.460(1)
_cell_angle_gamma 90
_cell_formula_units_Z 4
_cell_length_a 11.9718(3)
_cell_length_b 6.8227(2)
_cell_length_c 16.7881(4)
_cell_measurement_reflns_used 9962
_cell_measurement_temperature 100
_cell_measurement_theta_max 70.098
_cell_measurement_theta_min 4.413
_cell_volume 1368.75(6)
_computing_cell_refinement
;
SAINT (2013) V8.38A; Integration Software for Single Crystal Data. 
Bruker AXS Inc., Madison, WI 53719-1173.
;
_computing_data_collection
;
APEX 2 (2013) Bruker AXS Inc., Madison, WI 53719-1173.
;
_computing_data_reduction
;
SAINT (2013) V8.38A; Integration Software for Single Crystal Data. 
Bruker AXS Inc., Madison, WI 53719-1173.
;
_computing_molecular_graphics 'Olex2 (Dolomanov et al., 2009)'
_computing_publication_material 'Olex2 (Dolomanov et al., 2009)'
_computing_structure_refinement 'XL (Sheldrick, 2008)'
_computing_structure_solution 'XT (Sheldrick, 2015)'
_diffrn_ambient_temperature 100
_diffrn_detector 'CCD area detector'
_diffrn_detector_area_resol_mean 8.3
_diffrn_detector_type 'Bruker APEX2 CCD'
_diffrn_measured_fraction_theta_full 1.000
_diffrn_measured_fraction_theta_max 0.999
_diffrn_measurement_device 'three-circle diffractometer'
_diffrn_measurement_device_type 'Bruker Smart APEX'
_diffrn_measurement_method '\w scans'
_diffrn_radiation_collimation 'Focusing mirrors'
_diffrn_radiation_monochromator 'Quazar MX Mirror Optics'
_diffrn_radiation_probe x-ray
_diffrn_radiation_type CuK\a
_diffrn_radiation_wavelength 1.54178
_diffrn_reflns_av_R_equivalents 0.0473
_diffrn_reflns_av_unetI/netI 0.0183
_diffrn_reflns_Laue_measured_fraction_full 1.000
_diffrn_reflns_Laue_measured_fraction_max 0.999
_diffrn_reflns_limit_h_max 14
_diffrn_reflns_limit_h_min -14
_diffrn_reflns_limit_k_max 8
_diffrn_reflns_limit_k_min -8
_diffrn_reflns_limit_l_max 20
_diffrn_reflns_limit_l_min -20
_diffrn_reflns_number 33824
_diffrn_reflns_point_group_measured_fraction_full 1.000
_diffrn_reflns_point_group_measured_fraction_max 0.999
_diffrn_reflns_theta_full 67.679
_diffrn_reflns_theta_max 70.114
_diffrn_reflns_theta_min 4.413
_diffrn_source 'Microfocus Source'
_diffrn_source_target Cu
_diffrn_source_type 'Incoatec I\mS High Brilliance Microsource'
_exptl_absorpt_coefficient_mu 29.691
_exptl_absorpt_correction_T_max 0.1120
_exptl_absorpt_correction_T_min 0.0126
_exptl_absorpt_correction_type multi-scan
_exptl_absorpt_process_details
;
SADABS-2016/2 (Bruker,2016/2) was used for absorption correction. 
wR2(int) was 0.1211 before and 0.0619 after correction. 
The Ratio of minimum to maximum transmission is 0.1125. 
The \l/2 correction factor is Not present.
;
_exptl_crystal_colour 'clear light colourless'
_exptl_crystal_colour_lustre clear
_exptl_crystal_colour_modifier light
_exptl_crystal_colour_primary colourless
_exptl_crystal_density_diffrn 2.370
_exptl_crystal_description needle
_exptl_crystal_F_000 956
_exptl_crystal_recrystallization_method 'crystallized from H2O / DMSO / iPrOH'
_exptl_crystal_size_max 0.19
_exptl_crystal_size_mid 0.03
_exptl_crystal_size_min 0.03
_refine_diff_density_max 0.727
_refine_diff_density_min -0.592
_refine_diff_density_rms 0.107
_refine_ls_extinction_coef .
_refine_ls_extinction_method none
_refine_ls_goodness_of_fit_ref 1.051
_refine_ls_hydrogen_treatment constr
_refine_ls_matrix_type full
_refine_ls_number_parameters 224
_refine_ls_number_reflns 2605
_refine_ls_number_restraints 0
_refine_ls_restrained_S_all 1.051
_refine_ls_R_factor_all 0.0229
_refine_ls_R_factor_gt 0.0227
_refine_ls_shift/su_max 0.003
_refine_ls_shift/su_mean 0.000
_refine_ls_structure_factor_coef Fsqd
_refine_ls_weighting_details 'w=1/[\s^2^(Fo^2^)+(0.0481P)^2^+0.2696P] where P=(Fo^2^+2Fc^2^)/3'
_refine_ls_weighting_scheme calc
_refine_ls_wR_factor_gt 0.0606
_refine_ls_wR_factor_ref 0.0607
_reflns_Friedel_coverage 0.000
_reflns_Friedel_fraction_full .
_reflns_Friedel_fraction_max .
_reflns_number_gt 2582
_reflns_number_total 2605
_reflns_threshold_expression 'I > 2\s(I)'
_cod_data_source_file ada205.cif
_cod_data_source_block ada205
_cod_database_code 4350820

loop_
_space_group_symop_id
_space_group_symop_operation_xyz
1 'x, y, z'
2 '-x+1/2, y+1/2, -z+1/2'
3 '-x, -y, -z'
4 'x-1/2, -y-1/2, z-1/2'

loop_
_atom_site_label
_atom_site_type_symbol
_atom_site_fract_x
_atom_site_fract_y
_atom_site_fract_z
_atom_site_U_iso_or_equiv
_atom_site_adp_type
_atom_site_occupancy
_atom_site_site_symmetry_order
_atom_site_calc_flag
_atom_site_refinement_flags_posn
_atom_site_refinement_flags_adp
_atom_site_refinement_flags_occupancy
_atom_site_disorder_assembly
_atom_site_disorder_group
Nd1 Nd 0.51721(2) 0.36376(2) 0.17606(2) 0.02556(8) Uani 1 1 d . . . . .
O1 O 0.66465(14) 0.2289(3) 0.27289(10) 0.0321(4) Uani 1 1 d . . . . .
O2 O 0.18057(15) 0.4083(3) 0.45232(11) 0.0298(4) Uani 1 1 d . . . . .
O3 O 0.65001(16) 0.1456(2) 0.67659(12) 0.0304(4) Uani 1 1 d . . . . .
O4 O 0.39707(15) 0.0764(3) 0.19857(11) 0.0328(4) Uani 1 1 d . . . . .
H4A H 0.392910 0.015245 0.244677 0.049 Uiso 1 1 d GR . . . .
H4B H 0.355234 0.011930 0.162156 0.049 Uiso 1 1 d GR . . . .
O5 O 0.60329(17) 0.6561(3) 0.24681(12) 0.0331(4) Uani 1 1 d . . . . .
H5A H 0.586967 0.684135 0.295955 0.050 Uiso 1 1 d GR . . . .
H5B H 0.675436 0.682677 0.248793 0.050 Uiso 1 1 d GR . . . .
O6 O 0.34826(14) 0.5498(3) 0.20238(11) 0.0321(4) Uani 1 1 d . . . . .
H6A H 0.288700 0.474978 0.194649 0.048 Uiso 1 1 d GR . . . .
H6B H 0.349181 0.623656 0.245434 0.048 Uiso 1 1 d GR . . . .
O7 O 0.49978(16) 0.6587(3) 0.08379(12) 0.0302(4) Uani 1 1 d . . . . .
H7A H 0.537136 0.658121 0.040252 0.045 Uiso 1 1 d GR . . . .
H7B H 0.435354 0.715357 0.070430 0.045 Uiso 1 1 d GR . . . .
O8 O 0.38702(14) 0.2927(3) 0.05423(10) 0.0303(3) Uani 1 1 d . . . . .
H8A H 0.371571 0.166553 0.053568 0.045 Uiso 1 1 d GR . . . .
H8B H 0.317778 0.336380 0.053770 0.045 Uiso 1 1 d GR . . . .
O9 O 0.68289(15) 0.4149(3) 0.10590(11) 0.0315(4) Uani 1 1 d . . . . .
H9A H 0.718609 0.527004 0.102302 0.047 Uiso 1 1 d GR . . . .
H9B H 0.726661 0.317284 0.093344 0.047 Uiso 1 1 d GR . . . .
O10 O 0.58351(15) 0.0619(3) 0.10440(11) 0.0347(4) Uani 1 1 d . . . . .
H10A H 0.569491 -0.058203 0.120764 0.052 Uiso 1 1 d GR . . . .
H10B H 0.616629 0.064216 0.058784 0.052 Uiso 1 1 d GR . . . .
N1 N 0.50574(18) 0.3046(4) 0.32848(12) 0.0288(4) Uani 1 1 d . . . . .
N2 N 0.3400(2) 0.3678(3) 0.38794(15) 0.0291(5) Uani 1 1 d . . . . .
N3 N 0.66978(16) 0.2022(3) 0.40784(12) 0.0284(4) Uani 1 1 d . . . . .
N4 N 0.49937(16) 0.2635(3) 0.46722(12) 0.0278(4) Uani 1 1 d . . . . .
N5 N 0.33201(18) 0.3189(3) 0.53026(13) 0.0293(4) Uani 1 1 d . . . . .
N6 N 0.66068(19) 0.1589(3) 0.54299(14) 0.0283(4) Uani 1 1 d . . . . .
N7 N 0.48886(17) 0.2241(3) 0.60651(12) 0.0287(4) Uani 1 1 d . . . . .
C1 C 0.6147(2) 0.2449(4) 0.33687(15) 0.0284(5) Uani 1 1 d . . . . .
C2 C 0.4461(2) 0.3132(4) 0.39317(15) 0.0279(5) Uani 1 1 d . . . . .
C3 C 0.2844(2) 0.3644(3) 0.45631(17) 0.0276(5) Uani 1 1 d . . . . .
C4 C 0.6120(2) 0.2074(4) 0.47271(15) 0.0278(5) Uani 1 1 d . . . . .
C5 C 0.4390(2) 0.2683(3) 0.53567(14) 0.0278(5) Uani 1 1 d . . . . .
C6 C 0.6002(2) 0.1766(4) 0.60961(15) 0.0277(5) Uani 1 1 d . . . . .

loop_
_atom_site_aniso_label
_atom_site_aniso_U_11
_atom_site_aniso_U_22
_atom_site_aniso_U_33
_atom_site_aniso_U_23
_atom_site_aniso_U_13
_atom_site_aniso_U_12
Nd1 0.02403(11) 0.02910(11) 0.02334(11) 0.00022(4) -0.00040(7) -0.00038(4)
O1 0.0291(8) 0.0423(10) 0.0249(8) 0.0003(7) 0.0015(6) 0.0049(7)
O2 0.0242(8) 0.0320(8) 0.0329(9) 0.0002(7) 0.0001(7) 0.0009(7)
O3 0.0293(9) 0.0357(10) 0.0260(9) 0.0016(6) -0.0008(7) -0.0004(6)
O4 0.0350(9) 0.0370(9) 0.0259(8) 0.0021(8) -0.0007(7) -0.0079(8)
O5 0.0304(10) 0.0394(10) 0.0294(10) -0.0054(7) 0.0016(8) -0.0040(7)
O6 0.0273(8) 0.0377(10) 0.0314(9) -0.0020(8) 0.0015(6) 0.0008(7)
O7 0.0285(9) 0.0347(9) 0.0274(9) 0.0043(7) 0.0010(7) 0.0028(6)
O8 0.0283(8) 0.0327(9) 0.0295(8) 0.0003(7) -0.0007(6) -0.0004(7)
O9 0.0284(8) 0.0312(8) 0.0353(9) -0.0026(8) 0.0048(7) -0.0029(7)
O10 0.0349(9) 0.0326(9) 0.0371(10) -0.0030(8) 0.0067(7) -0.0020(7)
N1 0.0268(9) 0.0342(11) 0.0252(10) 0.0008(8) 0.0005(7) 0.0007(9)
N2 0.0267(11) 0.0307(11) 0.0299(12) 0.0013(7) 0.0022(9) 0.0011(7)
N3 0.0262(9) 0.0317(10) 0.0274(10) -0.0001(9) 0.0015(7) 0.0005(8)
N4 0.0264(9) 0.0298(10) 0.0270(9) 0.0001(8) 0.0001(8) -0.0005(8)
N5 0.0280(10) 0.0304(9) 0.0294(10) 0.0005(9) 0.0009(8) -0.0002(9)
N6 0.0267(10) 0.0310(10) 0.0267(11) -0.0004(8) -0.0012(8) 0.0008(7)
N7 0.0286(10) 0.0311(10) 0.0264(9) -0.0001(8) 0.0006(7) -0.0007(8)
C1 0.0268(10) 0.0299(11) 0.0282(11) -0.0006(9) -0.0009(9) -0.0002(9)
C2 0.0282(11) 0.0264(10) 0.0288(12) -0.0007(10) -0.0001(9) -0.0031(9)
C3 0.0271(13) 0.0259(12) 0.0295(13) -0.0004(8) -0.0012(10) -0.0003(8)
C4 0.0278(11) 0.0280(12) 0.0276(11) -0.0015(10) -0.0001(9) -0.0007(9)
C5 0.0293(11) 0.0261(11) 0.0276(11) -0.0025(9) -0.0005(9) -0.0010(9)
C6 0.0297(12) 0.0272(10) 0.0260(12) -0.0001(10) 0.0003(9) -0.0018(10)

loop_
_atom_type_symbol
_atom_type_description
_atom_type_scat_dispersion_real
_atom_type_scat_dispersion_imag
_atom_type_scat_source
C C 0.0181 0.0091 'International Tables Vol C Tables 4.2.6.8 and 6.1.1.4'
H H 0.0000 0.0000 'International Tables Vol C Tables 4.2.6.8 and 6.1.1.4'
N N 0.0311 0.0180 'International Tables Vol C Tables 4.2.6.8 and 6.1.1.4'
Nd Nd -3.1807 10.9079 'International Tables Vol C Tables 4.2.6.8 and 6.1.1.4'
O O 0.0492 0.0322 'International Tables Vol C Tables 4.2.6.8 and 6.1.1.4'

loop_
_geom_angle_atom_site_label_1
_geom_angle_atom_site_label_2
_geom_angle_atom_site_label_3
_geom_angle
_geom_angle_site_symmetry_1
_geom_angle_site_symmetry_3
O1 Nd1 O5 74.42(7) . .
O1 Nd1 O7 135.75(6) . .
O1 Nd1 O8 145.79(6) . .
O1 Nd1 O10 77.34(6) . .
O1 Nd1 N1 51.76(6) . .
O1 Nd1 C1 24.66(6) . .
O4 Nd1 O1 90.18(6) . .
O4 Nd1 O5 141.54(6) . .
O4 Nd1 O7 133.93(6) . .
O4 Nd1 O8 68.77(6) . .
O4 Nd1 O10 68.31(6) . .
O4 Nd1 N1 70.19(7) . .
O4 Nd1 C1 81.14(6) . .
O5 Nd1 O7 71.06(7) . .
O5 Nd1 O8 138.28(6) . .
O5 Nd1 O10 137.58(6) . .
O5 Nd1 N1 72.70(7) . .
O5 Nd1 C1 70.21(7) . .
O6 Nd1 O1 129.12(6) . .
O6 Nd1 O4 83.64(6) . .
O6 Nd1 O5 79.79(6) . .
O6 Nd1 O7 70.20(6) . .
O6 Nd1 O8 76.77(6) . .
O6 Nd1 O10 142.31(6) . .
O6 Nd1 N1 79.05(7) . .
O6 Nd1 C1 105.04(6) . .
O7 Nd1 O8 68.70(6) . .
O7 Nd1 N1 135.67(7) . .
O7 Nd1 C1 141.19(6) . .
O8 Nd1 N1 134.05(6) . .
O8 Nd1 C1 149.57(6) . .
O9 Nd1 O1 78.47(6) . .
O9 Nd1 O4 134.23(6) . .
O9 Nd1 O5 77.78(7) . .
O9 Nd1 O6 136.97(6) . .
O9 Nd1 O7 67.94(6) . .
O9 Nd1 O8 96.78(6) . .
O9 Nd1 O10 65.95(6) . .
O9 Nd1 N1 126.95(7) . .
O9 Nd1 C1 101.18(7) . .
O10 Nd1 O7 111.75(6) . .
O10 Nd1 O8 69.99(6) . .
O10 Nd1 N1 112.14(7) . .
O10 Nd1 C1 95.26(6) . .
N1 Nd1 C1 27.18(7) . .
C1 O1 Nd1 99.74(14) . .
Nd1 O4 H4A 124.9 . .
Nd1 O4 H4B 126.8 . .
H4A O4 H4B 108.1 . .
Nd1 O5 H5A 120.5 . .
Nd1 O5 H5B 123.7 . .
H5A O5 H5B 101.1 . .
Nd1 O6 H6A 110.1 . .
Nd1 O6 H6B 118.3 . .
H6A O6 H6B 115.0 . .
Nd1 O7 H7A 118.4 . .
Nd1 O7 H7B 122.8 . .
H7A O7 H7B 105.8 . .
Nd1 O8 H8A 108.3 . .
Nd1 O8 H8B 118.3 . .
H8A O8 H8B 97.7 . .
Nd1 O9 H9A 125.5 . .
Nd1 O9 H9B 122.1 . .
H9A O9 H9B 110.0 . .
Nd1 O10 H10A 122.3 . .
Nd1 O10 H10B 124.5 . .
H10A O10 H10B 113.0 . .
C1 N1 Nd1 92.34(14) . .
C2 N1 Nd1 148.73(18) . .
C2 N1 C1 118.9(2) . .
C2 N2 C3 117.1(2) . .
C4 N3 C1 117.8(2) . .
C4 N4 C2 120.6(2) . .
C5 N4 C2 119.6(2) . .
C5 N4 C4 119.8(2) . .
C5 N5 C3 117.9(2) . .
C4 N6 C6 118.5(2) . .
C5 N7 C6 118.0(2) . .
O1 C1 Nd1 55.60(12) . .
O1 C1 N1 115.8(2) . .
O1 C1 N3 119.8(2) . .
N1 C1 Nd1 60.48(12) . .
N3 C1 Nd1 173.42(17) . .
N3 C1 N1 124.3(2) . .
N1 C2 N4 118.2(2) . .
N2 C2 N1 121.1(2) . .
N2 C2 N4 120.7(2) . .
O2 C3 N2 118.4(2) . .
O2 C3 N5 116.8(2) . .
N2 C3 N5 124.8(2) . .
N3 C4 N4 120.1(2) . .
N3 C4 N6 120.1(2) . .
N6 C4 N4 119.8(2) . .
N5 C5 N4 119.8(2) . .
N5 C5 N7 119.9(2) . .
N7 C5 N4 120.3(2) . .
O3 C6 N6 117.9(2) . .
O3 C6 N7 118.8(2) . .
N7 C6 N6 123.3(2) . .

loop_
_geom_bond_atom_site_label_1
_geom_bond_atom_site_label_2
_geom_bond_distance
_geom_bond_site_symmetry_2
Nd1 O1 2.5017(17) .
Nd1 O4 2.4740(18) .
Nd1 O5 2.5107(19) .
Nd1 O6 2.4507(17) .
Nd1 O7 2.5401(18) .
Nd1 O8 2.5422(17) .
Nd1 O9 2.3926(18) .
Nd1 O10 2.5367(18) .
Nd1 N1 2.602(2) .
Nd1 C1 2.988(2) .
O1 C1 1.265(3) .
O2 C3 1.277(3) .
O3 C6 1.259(3) .
O4 H4A 0.8835 .
O4 H4B 0.8838 .
O5 H5A 0.8802 .
O5 H5B 0.8812 .
O6 H6A 0.8803 .
O6 H6B 0.8806 .
O7 H7A 0.8796 .
O7 H7B 0.8797 .
O8 H8A 0.8803 .
O8 H8B 0.8805 .
O9 H9A 0.8804 .
O9 H9B 0.8806 .
O10 H10A 0.8833 .
O10 H10B 0.8836 .
N1 C1 1.366(3) .
N1 C2 1.336(3) .
N2 C2 1.321(3) .
N2 C3 1.361(4) .
N3 C1 1.358(3) .
N3 C4 1.325(3) .
N4 C2 1.404(3) .
N4 C4 1.400(3) .
N4 C5 1.394(3) .
N5 C3 1.370(4) .
N5 C5 1.325(3) .
N6 C4 1.326(3) .
N6 C6 1.374(4) .
N7 C5 1.333(3) .
N7 C6 1.370(3) .

loop_
_geom_hbond_atom_site_label_D
_geom_hbond_atom_site_label_H
_geom_hbond_atom_site_label_A
_geom_hbond_distance_DH
_geom_hbond_distance_HA
_geom_hbond_distance_DA
_geom_hbond_angle_DHA
_geom_hbond_site_symmetry_A
_geom_hbond_publ_flag
O4 H4A O3 0.88 1.82 2.674(3) 163.1 3_656 yes
O4 H4B O2 0.88 2.07 2.883(3) 152.9 2_545 yes
O4 H4B N2 0.88 2.63 3.420(3) 149.8 2_545 yes
O5 H5A N7 0.88 2.02 2.877(3) 164.5 3_666 yes
O5 H5B O1 0.88 2.00 2.861(3) 167.1 2_655 yes
O6 H6A O3 0.88 1.86 2.734(3) 170.8 4_565 yes
O6 H6B O3 0.88 2.05 2.905(3) 164.6 3_666 yes
O7 H7A O8 0.88 1.90 2.774(3) 169.5 3_665 yes
O7 H7B O2 0.88 1.93 2.788(3) 163.2 2 yes
O8 H8A O2 0.88 1.87 2.745(3) 172.4 2_545 yes
O8 H8B N6 0.88 1.88 2.725(3) 160.6 4_565 yes
O9 H9A N3 0.88 1.81 2.656(3) 161.0 2_655 yes
O9 H9B N5 0.88 1.93 2.760(3) 155.8 4_665 yes
O10 H10A O7 0.88 2.18 2.941(3) 144.1 1_545 yes
O10 H10B O2 0.88 2.00 2.875(3) 174.1 4_665 yes

loop_
_geom_torsion_atom_site_label_1
_geom_torsion_atom_site_label_2
_geom_torsion_atom_site_label_3
_geom_torsion_atom_site_label_4
_geom_torsion
_geom_torsion_site_symmetry_1
_geom_torsion_site_symmetry_2
_geom_torsion_site_symmetry_3
_geom_torsion_site_symmetry_4
Nd1 O1 C1 N1 6.0(2) . . . .
Nd1 O1 C1 N3 -174.4(2) . . . .
Nd1 N1 C1 O1 -5.7(2) . . . .
Nd1 N1 C1 N3 174.7(2) . . . .
Nd1 N1 C2 N2 4.3(5) . . . .
Nd1 N1 C2 N4 -175.5(2) . . . .
C1 N1 C2 N2 -179.2(2) . . . .
C1 N1 C2 N4 1.1(4) . . . .
C1 N3 C4 N4 -2.7(3) . . . .
C1 N3 C4 N6 177.2(2) . . . .
C2 N1 C1 Nd1 -178.2(3) . . . .
C2 N1 C1 O1 176.1(2) . . . .
C2 N1 C1 N3 -3.5(4) . . . .
C2 N2 C3 O2 -177.1(2) . . . .
C2 N2 C3 N5 3.7(3) . . . .
C2 N4 C4 N3 0.5(3) . . . .
C2 N4 C4 N6 -179.3(2) . . . .
C2 N4 C5 N5 0.3(3) . . . .
C2 N4 C5 N7 -179.1(2) . . . .
C3 N2 C2 N1 177.3(2) . . . .
C3 N2 C2 N4 -3.0(3) . . . .
C3 N5 C5 N4 0.2(3) . . . .
C3 N5 C5 N7 179.6(2) . . . .
C4 N3 C1 O1 -175.3(2) . . . .
C4 N3 C1 N1 4.3(4) . . . .
C4 N4 C2 N1 0.3(3) . . . .
C4 N4 C2 N2 -179.5(2) . . . .
C4 N4 C5 N5 -179.1(2) . . . .
C4 N4 C5 N7 1.6(3) . . . .
C4 N6 C6 O3 -174.3(2) . . . .
C4 N6 C6 N7 6.4(4) . . . .
C5 N4 C2 N1 -179.1(2) . . . .
C5 N4 C2 N2 1.2(3) . . . .
C5 N4 C4 N3 179.9(2) . . . .
C5 N4 C4 N6 0.0(3) . . . .
C5 N5 C3 O2 178.5(2) . . . .
C5 N5 C3 N2 -2.3(4) . . . .
C5 N7 C6 O3 175.9(2) . . . .
C5 N7 C6 N6 -4.7(4) . . . .
C6 N6 C4 N3 176.4(2) . . . .
C6 N6 C4 N4 -3.8(3) . . . .
C6 N7 C5 N4 0.7(3) . . . .
C6 N7 C5 N5 -178.6(2) . . . .

_cod_database_fobs_code 4350820
